data_1007067
loop_
_publ_author_name
'Joubert, J C'
'Durif, A'

_publ_section_title
;
Etude de deux types d'ordre dans le spinelle Mn~3~ Li~2~ Zn O~8~
;
_journal_coden_ASTM COREAF
_journal_name_full
;
Comptes Rendus Hebdomadaires des Seances de l'Academie des Sciences
(1884 - 1965)
;
_journal_page_first 4482
_journal_page_last 4485
_journal_volume 258
_journal_year 1964
_chemical_formula_structural 'Mn3 Li2 Zn O8'
_chemical_formula_sum 'Li2 Mn3 O8 Zn'
_chemical_name_systematic 'Trimanganese(IV) dilithium zinc oxide'
_space_group_IT_number 198
_symmetry_cell_setting cubic
_symmetry_Int_Tables_number 198
_symmetry_space_group_name_Hall 'P 2ac 2ab 3'
_symmetry_space_group_name_H-M 'P 21 3'
_cell_angle_alpha 90
_cell_angle_beta 90
_cell_angle_gamma 90
_cell_formula_units_Z 4
_cell_length_a 8.192(3)
_cell_length_b 8.192(3)
_cell_length_c 8.192(3)
_cell_volume 549.8
_cod_database_code 1007067

loop_
_symmetry_equiv_pos_as_xyz
x,y,z
y,z,x
z,x,y
1/2+x,1/2-y,-z
1/2+y,1/2-z,-x
1/2+z,1/2-x,-y
-x,1/2+y,1/2-z
-y,1/2+z,1/2-x
-z,1/2+x,1/2-y
1/2-x,-y,1/2+z
1/2-y,-z,1/2+x
1/2-z,-x,1/2+y

loop_
_atom_site_label
_atom_site_type_symbol
_atom_site_symmetry_multiplicity
_atom_site_Wyckoff_symbol
_atom_site_fract_x
_atom_site_fract_y
_atom_site_fract_z
_atom_site_occupancy
_atom_site_attached_hydrogens
_atom_site_calc_flag
Mn1 Mn4+ 12 b 0.125 0.375 0.875 1. 0 d
Li1 Li1+ 4 a 0.625 0.625 0.625 1. 0 d
Li2 Li1+ 4 a 0.25 0.25 0.25 1. 0 d
Zn1 Zn2+ 4 a 0. 0. 0. 1. 0 d
O1 O2- 12 b 0.125 0.125 0.375 1. 0 d
O2 O2- 12 b 0.125 0.875 0.125 1. 0 d
O3 O2- 4 a 0.375 0.375 0.375 1. 0 d
O4 O2- 4 a 0.875 0.875 0.875 1. 0 d

loop_
_atom_type_symbol
_atom_type_oxidation_number
Mn4+ 4.000
Li1+ 1.000
Zn2+ 2.000
O2- -2.000
